data_2221279
loop_
_publ_author_name
'Wang, Jing'
'Zhu, Song-Lei'

_publ_section_title
;2'-Amino-1'-(4-chlorophenyl)-1,7',7'-trimethyl-2,5'-dioxo-5',6',7',8'-tetrahydrospiro[indoline-3,4'(1'<i>H</i>)-quinoline]-3'-carbonitrile
 dimethylformamide solvate dihydrate
;
_journal_coeditor_code BQ2126
_journal_issue 4
_journal_name_full 'Acta Crystallographica Section E'
_journal_page_first o875
_journal_paper_doi 10.1107/S1600536809010551
_journal_volume 65
_journal_year 2009
_chemical_formula_moiety 'C26 H23 Cl N4 O2, C3 H7 N O, 2(H2 O)'
_chemical_formula_sum 'C29 H34 Cl N5 O5'
_chemical_formula_weight 568.06
_chemical_melting_point_gt 573
_chemical_name_systematic
;
2'-Amino-1'-(4-chlorophenyl)-1,7',7'-trimethyl-2,5'-dioxo-5',6',7',8'-
tetrahydrospiro[indoline-3,4'(1'<i>H</i>)-quinoline]-3'-carbonitrile
dimethylformamide solvate dihydrate
;
_space_group_IT_number 2
_symmetry_cell_setting triclinic
_symmetry_space_group_name_Hall '-P 1'
_symmetry_space_group_name_H-M 'P -1'
_atom_sites_solution_hydrogens geom
_atom_sites_solution_primary direct
_atom_sites_solution_secondary difmap
_audit_creation_method SHELXL-97
_cell_angle_alpha 66.162(11)
_cell_angle_beta 71.619(12)
_cell_angle_gamma 84.595(15)
_cell_formula_units_Z 2
_cell_length_a 9.2370(10)
_cell_length_b 12.9553(17)
_cell_length_c 14.4554(11)
_cell_measurement_reflns_used 5610
_cell_measurement_temperature 293(2)
_cell_measurement_theta_max 25.3
_cell_measurement_theta_min 3.0
_cell_volume 1500.5(3)
_computing_cell_refinement 'CrystalClear (Rigaku/MSC, 2001)'
_computing_data_collection 'CrystalClear (Rigaku/MSC, 2001)'
_computing_data_reduction 'CrystalStructure (Rigaku/MSC, 2004)'
_computing_molecular_graphics 'ORTEPII (Johnson, 1976)'
_computing_publication_material 'SHELXL97 (Sheldrick, 2008)'
_computing_structure_refinement 'SHELXL97 (Sheldrick, 2008)'
_computing_structure_solution 'SHELXS97 (Sheldrick, 2008)'
_diffrn_ambient_temperature 293(2)
_diffrn_detector_area_resol_mean 7.31
_diffrn_measured_fraction_theta_full 0.993
_diffrn_measured_fraction_theta_max 0.993
_diffrn_measurement_device_type 'Rigaku Mercury'
_diffrn_measurement_method \w
_diffrn_radiation_monochromator graphite
_diffrn_radiation_source 'fine-focus sealed tube'
_diffrn_radiation_type MoK\a
_diffrn_radiation_wavelength 0.71070
_diffrn_reflns_av_R_equivalents 0.0281
_diffrn_reflns_av_sigmaI/netI 0.0369
_diffrn_reflns_limit_h_max 11
_diffrn_reflns_limit_h_min -10
_diffrn_reflns_limit_k_max 15
_diffrn_reflns_limit_k_min -15
_diffrn_reflns_limit_l_max 17
_diffrn_reflns_limit_l_min -16
_diffrn_reflns_number 14714
_diffrn_reflns_theta_full 25.35
_diffrn_reflns_theta_max 25.35
_diffrn_reflns_theta_min 3.00
_exptl_absorpt_coefficient_mu 0.172
_exptl_absorpt_correction_T_max 0.950
_exptl_absorpt_correction_T_min 0.760
_exptl_absorpt_correction_type multi-scan
_exptl_absorpt_process_details '(Jacobson, 1998)'
_exptl_crystal_colour colorless
_exptl_crystal_density_diffrn 1.257
_exptl_crystal_density_method 'not measured'
_exptl_crystal_description block
_exptl_crystal_F_000 600
_exptl_crystal_size_max 0.60
_exptl_crystal_size_mid 0.57
_exptl_crystal_size_min 0.30
_refine_diff_density_max 0.212
_refine_diff_density_min -0.308
_refine_ls_extinction_method none
_refine_ls_goodness_of_fit_ref 1.128
_refine_ls_hydrogen_treatment mixed
_refine_ls_matrix_type full
_refine_ls_number_parameters 379
_refine_ls_number_reflns 5445
_refine_ls_number_restraints 4
_refine_ls_restrained_S_all 1.127
_refine_ls_R_factor_all 0.0868
_refine_ls_R_factor_gt 0.0659
_refine_ls_shift/su_max 0.001
_refine_ls_shift/su_mean 0.000
_refine_ls_structure_factor_coef Fsqd
_refine_ls_weighting_details 'calc w=1/[\s^2^(Fo^2^)+(0.0606P)^2^+0.5335P] where P=(Fo^2^+2Fc^2^)/3'
_refine_ls_weighting_scheme calc
_refine_ls_wR_factor_gt 0.1439
_refine_ls_wR_factor_ref 0.1550
_reflns_number_gt 4310
_reflns_number_total 5445
_reflns_threshold_expression I>2\s(I)
_cod_data_source_file bq2126.cif
_cod_data_source_block I
_cod_database_code 2221279
_cod_database_fobs_code 2221279

loop_
_symmetry_equiv_pos_as_xyz
'x, y, z'
'-x, -y, -z'

loop_
_atom_site_type_symbol
_atom_site_label
_atom_site_fract_x
_atom_site_fract_y
_atom_site_fract_z
_atom_site_U_iso_or_equiv
_atom_site_adp_type
_atom_site_calc_flag
_atom_site_refinement_flags
_atom_site_occupancy
_atom_site_disorder_assembly
_atom_site_disorder_group
Cl Cl1 0.98120(12) 1.26623(8) -0.42483(7) 0.1045(4) Uani d . 1 . .
O O1 0.7477(2) 0.47841(13) 0.12855(14) 0.0562(5) Uani d . 1 . .
O O2 0.9204(2) 0.60921(17) 0.22240(15) 0.0609(5) Uani d . 1 . .
O O3 0.5785(4) 0.07513(19) 0.2612(2) 0.1004(9) Uani d . 1 . .
O O4 0.1363(4) 0.7917(2) 0.0471(2) 0.0956(8) Uani d D 1 . .
H H4A 0.148(5) 0.772(4) -0.002(2) 0.115 Uiso d D 1 . .
H H4B 0.076(4) 0.747(3) 0.101(2) 0.115 Uiso d D 1 . .
O O5 0.7925(3) 0.2586(2) 0.1329(2) 0.0918(8) Uani d D 1 . .
H H5A 0.781(5) 0.317(2) 0.144(3) 0.110 Uiso d D 1 . .
H H5B 0.721(3) 0.214(3) 0.176(3) 0.110 Uiso d D 1 . .
N N1 0.7639(2) 0.87742(14) -0.01571(14) 0.0364(4) Uani d . 1 . .
N N2 0.6913(3) 0.51570(16) 0.33166(15) 0.0490(5) Uani d . 1 . .
N N3 0.5786(3) 0.79554(19) 0.35627(18) 0.0595(6) Uani d . 1 . .
N N4 0.7018(2) 0.98819(15) 0.08330(15) 0.0436(5) Uani d . 1 . .
H H4C 0.6681 0.9967 0.1424 0.052 Uiso calc R 1 . .
H H4D 0.7271 1.0464 0.0242 0.052 Uiso calc R 1 . .
N N5 0.3930(5) 0.0797(3) 0.4056(3) 0.1189(14) Uani d . 1 . .
C C1 0.7780(2) 0.77324(18) -0.02435(17) 0.0351(5) Uani d . 1 . .
C C2 0.7457(2) 0.67493(18) 0.06225(17) 0.0357(5) Uani d . 1 . .
C C3 0.6836(2) 0.66875(18) 0.17425(17) 0.0361(5) Uani d . 1 . .
C C4 0.6775(2) 0.78666(18) 0.17317(17) 0.0348(5) Uani d . 1 . .
C C5 0.7150(2) 0.88302(17) 0.08337(17) 0.0336(5) Uani d . 1 . .
C C6 0.7733(3) 0.5680(2) 0.04972(19) 0.0422(6) Uani d . 1 . .
C C7 0.8399(3) 0.5698(2) -0.0597(2) 0.0521(7) Uani d . 1 . .
H H7A 0.8078 0.5007 -0.0600 0.063 Uiso calc R 1 . .
H H7B 0.9504 0.5711 -0.0777 0.063 Uiso calc R 1 . .
C C8 0.7935(3) 0.6698(2) -0.1438(2) 0.0499(6) Uani d . 1 . .
C C9 0.8308(3) 0.7769(2) -0.13491(18) 0.0457(6) Uani d . 1 . .
H H9A 0.9405 0.7912 -0.1630 0.055 Uiso calc R 1 . .
H H9B 0.7845 0.8399 -0.1790 0.055 Uiso calc R 1 . .
C C10 0.6231(4) 0.6592(3) -0.1279(3) 0.0723(9) Uani d . 1 . .
H H10A 0.6032 0.5937 -0.1380 0.108 Uiso calc R 1 . .
H H10B 0.5932 0.7254 -0.1785 0.108 Uiso calc R 1 . .
H H10C 0.5659 0.6519 -0.0573 0.108 Uiso calc R 1 . .
C C11 0.8872(4) 0.6759(3) -0.2544(2) 0.0767(10) Uani d . 1 . .
H H11A 0.9938 0.6831 -0.2636 0.115 Uiso calc R 1 . .
H H11B 0.8585 0.7402 -0.3074 0.115 Uiso calc R 1 . .
H H11C 0.8678 0.6083 -0.2614 0.115 Uiso calc R 1 . .
C C12 0.7833(3) 0.5956(2) 0.24294(19) 0.0439(6) Uani d . 1 . .
C C13 0.5405(3) 0.52001(19) 0.32746(19) 0.0457(6) Uani d . 1 . .
C C14 0.4138(4) 0.4527(2) 0.4012(2) 0.0673(9) Uani d . 1 . .
H H14 0.4199 0.3940 0.4636 0.081 Uiso calc R 1 . .
C C15 0.2771(4) 0.4775(3) 0.3771(3) 0.0768(10) Uani d . 1 . .
H H15 0.1900 0.4339 0.4250 0.092 Uiso calc R 1 . .
C C16 0.2652(3) 0.5628(3) 0.2865(3) 0.0700(9) Uani d . 1 . .
H H16 0.1714 0.5767 0.2735 0.084 Uiso calc R 1 . .
C C17 0.3932(3) 0.6290(2) 0.2137(2) 0.0506(6) Uani d . 1 . .
H H17 0.3866 0.6874 0.1512 0.061 Uiso calc R 1 . .
C C18 0.5295(3) 0.60722(18) 0.23519(18) 0.0387(5) Uani d . 1 . .
C C19 0.7487(4) 0.4264(3) 0.4093(2) 0.0743(9) Uani d . 1 . .
H H19A 0.7541 0.3587 0.3967 0.111 Uiso calc R 1 . .
H H19B 0.6814 0.4131 0.4792 0.111 Uiso calc R 1 . .
H H19C 0.8487 0.4482 0.4035 0.111 Uiso calc R 1 . .
C C20 0.6241(3) 0.79382(19) 0.27326(19) 0.0413(6) Uani d . 1 . .
C C21 0.8148(2) 0.97855(18) -0.11100(17) 0.0350(5) Uani d . 1 . .
C C22 0.7118(3) 1.04436(19) -0.15805(19) 0.0432(6) Uani d . 1 . .
H H22 0.6077 1.0277 -0.1254 0.052 Uiso calc R 1 . .
C C23 0.7629(3) 1.1353(2) -0.2540(2) 0.0523(7) Uani d . 1 . .
H H23 0.6939 1.1808 -0.2863 0.063 Uiso calc R 1 . .
C C24 0.9163(3) 1.1575(2) -0.3009(2) 0.0554(7) Uani d . 1 . .
C C25 1.0204(3) 1.0947(2) -0.2537(2) 0.0598(7) Uani d . 1 . .
H H25 1.1243 1.1127 -0.2860 0.072 Uiso calc R 1 . .
C C26 0.9691(3) 1.0041(2) -0.1572(2) 0.0492(6) Uani d . 1 . .
H H26 1.0382 0.9607 -0.1237 0.059 Uiso calc R 1 . .
C C27 0.4592(6) 0.0402(3) 0.3331(3) 0.0904(12) Uani d . 1 . .
H H27 0.4101 -0.0214 0.3366 0.108 Uiso calc R 1 . .
C C28 0.4561(9) 0.1747(5) 0.4057(5) 0.187(3) Uani d . 1 . .
H H28A 0.5649 0.1780 0.3746 0.280 Uiso calc R 1 . .
H H28B 0.4322 0.1686 0.4774 0.280 Uiso calc R 1 . .
H H28C 0.4141 0.2420 0.3652 0.280 Uiso calc R 1 . .
C C29 0.2537(8) 0.0312(7) 0.4884(5) 0.205(4) Uani d . 1 . .
H H29A 0.2198 -0.0318 0.4806 0.307 Uiso calc R 1 . .
H H29B 0.1771 0.0869 0.4839 0.307 Uiso calc R 1 . .
H H29C 0.2710 0.0060 0.5562 0.307 Uiso calc R 1 . .

loop_
_atom_site_aniso_label
_atom_site_aniso_U_11
_atom_site_aniso_U_22
_atom_site_aniso_U_33
_atom_site_aniso_U_12
_atom_site_aniso_U_13
_atom_site_aniso_U_23
Cl1 0.1137(8) 0.0718(6) 0.0595(5) -0.0027(5) 0.0020(5) 0.0216(4)
O1 0.0800(13) 0.0305(9) 0.0487(11) 0.0064(8) -0.0133(9) -0.0120(8)
O2 0.0489(11) 0.0686(13) 0.0630(12) 0.0095(9) -0.0250(9) -0.0194(10)
O3 0.158(3) 0.0573(14) 0.0778(18) -0.0061(15) -0.0191(18) -0.0296(13)
O4 0.133(2) 0.0648(15) 0.0736(18) -0.0345(14) -0.0062(16) -0.0228(13)
O5 0.0887(18) 0.0642(16) 0.126(2) 0.0034(13) -0.0146(15) -0.0546(16)
N1 0.0479(11) 0.0275(10) 0.0295(10) -0.0011(8) -0.0091(8) -0.0086(8)
N2 0.0682(14) 0.0371(11) 0.0335(11) 0.0104(10) -0.0172(10) -0.0063(9)
N3 0.0835(17) 0.0514(14) 0.0413(13) 0.0010(11) -0.0124(12) -0.0209(11)
N4 0.0590(13) 0.0328(10) 0.0358(11) -0.0035(9) -0.0092(9) -0.0131(9)
N5 0.197(4) 0.101(3) 0.075(2) 0.080(3) -0.058(3) -0.055(2)
C1 0.0369(12) 0.0329(12) 0.0343(12) 0.0008(9) -0.0100(10) -0.0128(10)
C2 0.0401(12) 0.0329(12) 0.0333(12) 0.0023(9) -0.0107(10) -0.0127(10)
C3 0.0401(12) 0.0314(12) 0.0331(12) -0.0001(9) -0.0092(10) -0.0104(10)
C4 0.0401(12) 0.0315(12) 0.0311(12) -0.0018(9) -0.0082(9) -0.0121(10)
C5 0.0344(12) 0.0301(11) 0.0365(12) -0.0005(9) -0.0108(9) -0.0129(10)
C6 0.0507(14) 0.0343(13) 0.0415(14) 0.0059(10) -0.0147(11) -0.0153(11)
C7 0.0681(17) 0.0425(14) 0.0511(16) 0.0109(12) -0.0194(13) -0.0248(12)
C8 0.0699(18) 0.0439(14) 0.0421(14) 0.0063(12) -0.0200(13) -0.0217(12)
C9 0.0588(15) 0.0411(14) 0.0347(13) 0.0019(11) -0.0113(11) -0.0147(11)
C10 0.081(2) 0.070(2) 0.080(2) 0.0025(16) -0.0420(18) -0.0305(17)
C11 0.125(3) 0.0619(19) 0.0506(18) 0.0082(18) -0.0236(18) -0.0325(16)
C12 0.0545(16) 0.0385(13) 0.0375(13) 0.0091(11) -0.0159(11) -0.0141(11)
C13 0.0562(16) 0.0327(13) 0.0417(14) -0.0007(11) -0.0042(12) -0.0159(11)
C14 0.094(2) 0.0401(15) 0.0464(17) -0.0152(15) 0.0039(16) -0.0107(13)
C15 0.062(2) 0.069(2) 0.085(2) -0.0284(17) 0.0098(18) -0.034(2)
C16 0.0542(18) 0.068(2) 0.092(3) -0.0113(15) -0.0084(16) -0.043(2)
C17 0.0484(15) 0.0431(14) 0.0641(17) 0.0001(11) -0.0155(13) -0.0258(13)
C18 0.0437(13) 0.0307(12) 0.0382(13) -0.0026(10) -0.0060(10) -0.0143(10)
C19 0.109(3) 0.0574(18) 0.0457(17) 0.0280(17) -0.0305(17) -0.0095(14)
C20 0.0504(14) 0.0316(12) 0.0392(14) -0.0024(10) -0.0120(11) -0.0116(10)
C21 0.0405(13) 0.0309(11) 0.0293(11) -0.0043(9) -0.0080(10) -0.0084(9)
C22 0.0387(13) 0.0386(13) 0.0454(14) 0.0048(10) -0.0097(11) -0.0130(11)
C23 0.0582(17) 0.0428(14) 0.0461(15) 0.0105(12) -0.0186(13) -0.0079(12)
C24 0.0668(18) 0.0381(14) 0.0413(15) -0.0031(12) -0.0086(13) -0.0008(11)
C25 0.0456(15) 0.0581(17) 0.0542(17) -0.0143(13) -0.0035(13) -0.0062(14)
C26 0.0444(14) 0.0496(15) 0.0467(15) -0.0026(11) -0.0168(12) -0.0091(12)
C27 0.144(4) 0.067(2) 0.070(2) 0.030(2) -0.039(2) -0.038(2)
C28 0.386(11) 0.122(4) 0.147(5) 0.106(6) -0.168(6) -0.102(4)
C29 0.208(7) 0.245(8) 0.109(4) 0.123(6) -0.015(5) -0.068(5)

loop_
_atom_type_symbol
_atom_type_description
_atom_type_scat_dispersion_real
_atom_type_scat_dispersion_imag
_atom_type_scat_source
C C 0.0033 0.0016 'International Tables Vol C Tables 4.2.6.8 and 6.1.1.4'
H H 0.0000 0.0000 'International Tables Vol C Tables 4.2.6.8 and 6.1.1.4'
Cl Cl 0.1484 0.1585 'International Tables Vol C Tables 4.2.6.8 and 6.1.1.4'
N N 0.0061 0.0033 'International Tables Vol C Tables 4.2.6.8 and 6.1.1.4'
O O 0.0106 0.0060 'International Tables Vol C Tables 4.2.6.8 and 6.1.1.4'

loop_
_geom_angle_atom_site_label_1
_geom_angle_atom_site_label_2
_geom_angle_atom_site_label_3
_geom_angle_site_symmetry_1
_geom_angle_site_symmetry_3
_geom_angle
_geom_angle_publ_flag
H4A O4 H4B . . 110(4) ?
H5A O5 H5B . . 108(4) ?
C5 N1 C1 . . 120.56(17) ?
C5 N1 C21 . . 120.44(17) ?
C1 N1 C21 . . 118.74(18) ?
C12 N2 C13 . . 111.0(2) ?
C12 N2 C19 . . 123.1(2) ?
C13 N2 C19 . . 125.0(2) ?
C5 N4 H4C . . 120.0 ?
C5 N4 H4D . . 120.0 ?
H4C N4 H4D . . 120.0 ?
C27 N5 C28 . . 120.9(5) ?
C27 N5 C29 . . 123.0(5) ?
C28 N5 C29 . . 116.1(5) ?
C2 C1 N1 . . 121.7(2) ?
C2 C1 C9 . . 122.1(2) ?
N1 C1 C9 . . 116.17(19) ?
C1 C2 C6 . . 119.9(2) ?
C1 C2 C3 . . 123.27(19) ?
C6 C2 C3 . . 116.87(19) ?
C2 C3 C18 . . 113.90(18) ?
C2 C3 C4 . . 109.84(17) ?
C18 C3 C4 . . 110.71(17) ?
C2 C3 C12 . . 111.04(18) ?
C18 C3 C12 . . 101.58(18) ?
C4 C3 C12 . . 109.47(18) ?
C5 C4 C20 . . 119.5(2) ?
C5 C4 C3 . . 124.29(19) ?
C20 C4 C3 . . 116.16(18) ?
N4 C5 C4 . . 123.7(2) ?
N4 C5 N1 . . 116.05(19) ?
C4 C5 N1 . . 120.16(19) ?
O1 C6 C2 . . 120.0(2) ?
O1 C6 C7 . . 121.1(2) ?
C2 C6 C7 . . 118.9(2) ?
C6 C7 C8 . . 113.4(2) ?
C6 C7 H7A . . 108.9 ?
C8 C7 H7A . . 108.9 ?
C6 C7 H7B . . 108.9 ?
C8 C7 H7B . . 108.9 ?
H7A C7 H7B . . 107.7 ?
C7 C8 C9 . . 108.1(2) ?
C7 C8 C10 . . 110.0(2) ?
C9 C8 C10 . . 110.9(2) ?
C7 C8 C11 . . 109.8(2) ?
C9 C8 C11 . . 107.8(2) ?
C10 C8 C11 . . 110.2(2) ?
C1 C9 C8 . . 114.7(2) ?
C1 C9 H9A . . 108.6 ?
C8 C9 H9A . . 108.6 ?
C1 C9 H9B . . 108.6 ?
C8 C9 H9B . . 108.6 ?
H9A C9 H9B . . 107.6 ?
C8 C10 H10A . . 109.5 ?
C8 C10 H10B . . 109.5 ?
H10A C10 H10B . . 109.5 ?
C8 C10 H10C . . 109.5 ?
H10A C10 H10C . . 109.5 ?
H10B C10 H10C . . 109.5 ?
C8 C11 H11A . . 109.5 ?
C8 C11 H11B . . 109.5 ?
H11A C11 H11B . . 109.5 ?
C8 C11 H11C . . 109.5 ?
H11A C11 H11C . . 109.5 ?
H11B C11 H11C . . 109.5 ?
O2 C12 N2 . . 125.9(2) ?
O2 C12 C3 . . 125.8(2) ?
N2 C12 C3 . . 108.3(2) ?
C18 C13 C14 . . 121.1(3) ?
C18 C13 N2 . . 110.0(2) ?
C14 C13 N2 . . 128.9(3) ?
C13 C14 C15 . . 116.5(3) ?
C13 C14 H14 . . 121.7 ?
C15 C14 H14 . . 121.7 ?
C16 C15 C14 . . 122.9(3) ?
C16 C15 H15 . . 118.6 ?
C14 C15 H15 . . 118.6 ?
C15 C16 C17 . . 119.8(3) ?
C15 C16 H16 . . 120.1 ?
C17 C16 H16 . . 120.1 ?
C18 C17 C16 . . 118.9(3) ?
C18 C17 H17 . . 120.6 ?
C16 C17 H17 . . 120.6 ?
C17 C18 C13 . . 120.9(2) ?
C17 C18 C3 . . 130.3(2) ?
C13 C18 C3 . . 108.7(2) ?
N2 C19 H19A . . 109.5 ?
N2 C19 H19B . . 109.5 ?
H19A C19 H19B . . 109.5 ?
N2 C19 H19C . . 109.5 ?
H19A C19 H19C . . 109.5 ?
H19B C19 H19C . . 109.5 ?
N3 C20 C4 . . 177.4(2) ?
C22 C21 C26 . . 120.6(2) ?
C22 C21 N1 . . 120.5(2) ?
C26 C21 N1 . . 118.8(2) ?
C21 C22 C23 . . 119.9(2) ?
C21 C22 H22 . . 120.1 ?
C23 C22 H22 . . 120.1 ?
C24 C23 C22 . . 119.0(2) ?
C24 C23 H23 . . 120.5 ?
C22 C23 H23 . . 120.5 ?
C23 C24 C25 . . 121.9(2) ?
C23 C24 Cl1 . . 119.1(2) ?
C25 C24 Cl1 . . 119.0(2) ?
C24 C25 C26 . . 119.1(2) ?
C24 C25 H25 . . 120.5 ?
C26 C25 H25 . . 120.5 ?
C21 C26 C25 . . 119.5(2) ?
C21 C26 H26 . . 120.3 ?
C25 C26 H26 . . 120.3 ?
O3 C27 N5 . . 127.2(4) ?
O3 C27 H27 . . 116.4 ?
N5 C27 H27 . . 116.4 ?
N5 C28 H28A . . 109.5 ?
N5 C28 H28B . . 109.5 ?
H28A C28 H28B . . 109.5 ?
N5 C28 H28C . . 109.5 ?
H28A C28 H28C . . 109.5 ?
H28B C28 H28C . . 109.5 ?
N5 C29 H29A . . 109.5 ?
N5 C29 H29B . . 109.5 ?
H29A C29 H29B . . 109.5 ?
N5 C29 H29C . . 109.5 ?
H29A C29 H29C . . 109.5 ?
H29B C29 H29C . . 109.5 ?

loop_
_geom_bond_atom_site_label_1
_geom_bond_atom_site_label_2
_geom_bond_site_symmetry_2
_geom_bond_distance
_geom_bond_publ_flag
Cl1 C24 . 1.730(3) ?
O1 C6 . 1.230(3) ?
O2 C12 . 1.219(3) ?
O3 C27 . 1.221(5) ?
O4 H4A . 0.82(4) ?
O4 H4B . 0.82(3) ?
O5 H5A . 0.83(3) ?
O5 H5B . 0.82(4) ?
N1 C5 . 1.389(3) ?
N1 C1 . 1.395(3) ?
N1 C21 . 1.444(3) ?
N2 C12 . 1.357(3) ?
N2 C13 . 1.408(3) ?
N2 C19 . 1.445(3) ?
N3 C20 . 1.148(3) ?
N4 C5 . 1.356(3) ?
N4 H4C . 0.8600 ?
N4 H4D . 0.8600 ?
N5 C27 . 1.306(4) ?
N5 C28 . 1.410(7) ?
N5 C29 . 1.434(7) ?
C1 C2 . 1.351(3) ?
C1 C9 . 1.499(3) ?
C2 C6 . 1.458(3) ?
C2 C3 . 1.508(3) ?
C3 C18 . 1.514(3) ?
C3 C4 . 1.517(3) ?
C3 C12 . 1.544(3) ?
C4 C5 . 1.361(3) ?
C4 C20 . 1.412(3) ?
C6 C7 . 1.497(3) ?
C7 C8 . 1.514(4) ?
C7 H7A . 0.9700 ?
C7 H7B . 0.9700 ?
C8 C9 . 1.524(3) ?
C8 C10 . 1.528(4) ?
C8 C11 . 1.533(4) ?
C9 H9A . 0.9700 ?
C9 H9B . 0.9700 ?
C10 H10A . 0.9600 ?
C10 H10B . 0.9600 ?
C10 H10C . 0.9600 ?
C11 H11A . 0.9600 ?
C11 H11B . 0.9600 ?
C11 H11C . 0.9600 ?
C13 C18 . 1.383(3) ?
C13 C14 . 1.386(4) ?
C14 C15 . 1.389(5) ?
C14 H14 . 0.9300 ?
C15 C16 . 1.358(5) ?
C15 H15 . 0.9300 ?
C16 C17 . 1.385(4) ?
C16 H16 . 0.9300 ?
C17 C18 . 1.368(3) ?
C17 H17 . 0.9300 ?
C19 H19A . 0.9600 ?
C19 H19B . 0.9600 ?
C19 H19C . 0.9600 ?
C21 C22 . 1.372(3) ?
C21 C26 . 1.377(3) ?
C22 C23 . 1.381(3) ?
C22 H22 . 0.9300 ?
C23 C24 . 1.365(4) ?
C23 H23 . 0.9300 ?
C24 C25 . 1.367(4) ?
C25 C26 . 1.384(4) ?
C25 H25 . 0.9300 ?
C26 H26 . 0.9300 ?
C27 H27 . 0.9300 ?
C28 H28A . 0.9600 ?
C28 H28B . 0.9600 ?
C28 H28C . 0.9600 ?
C29 H29A . 0.9600 ?
C29 H29B . 0.9600 ?
C29 H29C . 0.9600 ?

loop_
_geom_hbond_atom_site_label_D
_geom_hbond_atom_site_label_H
_geom_hbond_atom_site_label_A
_geom_hbond_site_symmetry_A
_geom_hbond_distance_DH
_geom_hbond_distance_HA
_geom_hbond_distance_DA
_geom_hbond_angle_DHA
C28 H28B N3 2_666 0.96 2.60 3.528(5) 163.1
C15 H15 Cl1 1_446 0.93 2.74 3.647(3) 166.6
N4 H4D O4 2_675 0.86 2.23 2.934(3) 138.6
N4 H4C O3 1_565 0.86 2.24 3.071(3) 162.0
O5 H5B O3 . 0.82(4) 2.03(4) 2.830(4) 163(4)
O5 H5A O1 . 0.83(3) 2.017(16) 2.816(3) 164(4)
O4 H4B O2 1_455 0.82(3) 2.17(3) 2.974(3) 167(4)
O4 H4A O5 2_665 0.82(4) 1.99(4) 2.800(4) 170(4)

loop_
_geom_torsion_atom_site_label_1
_geom_torsion_atom_site_label_2
_geom_torsion_atom_site_label_3
_geom_torsion_atom_site_label_4
_geom_torsion_site_symmetry_1
_geom_torsion_site_symmetry_2
_geom_torsion_site_symmetry_3
_geom_torsion_site_symmetry_4
_geom_torsion
_geom_torsion_publ_flag
C5 N1 C1 C2 . . . . -0.3(3) ?
C21 N1 C1 C2 . . . . 173.8(2) ?
C5 N1 C1 C9 . . . . 179.7(2) ?
C21 N1 C1 C9 . . . . -6.2(3) ?
N1 C1 C2 C6 . . . . -175.3(2) ?
C9 C1 C2 C6 . . . . 4.8(3) ?
N1 C1 C2 C3 . . . . 3.7(3) ?
C9 C1 C2 C3 . . . . -176.2(2) ?
C1 C2 C3 C18 . . . . 119.9(2) ?
C6 C2 C3 C18 . . . . -61.1(3) ?
C1 C2 C3 C4 . . . . -4.9(3) ?
C6 C2 C3 C4 . . . . 174.08(19) ?
C1 C2 C3 C12 . . . . -126.2(2) ?
C6 C2 C3 C12 . . . . 52.9(3) ?
C2 C3 C4 C5 . . . . 3.4(3) ?
C18 C3 C4 C5 . . . . -123.3(2) ?
C12 C3 C4 C5 . . . . 125.6(2) ?
C2 C3 C4 C20 . . . . -178.80(19) ?
C18 C3 C4 C20 . . . . 54.6(3) ?
C12 C3 C4 C20 . . . . -56.6(3) ?
C20 C4 C5 N4 . . . . -1.2(3) ?
C3 C4 C5 N4 . . . . 176.5(2) ?
C20 C4 C5 N1 . . . . -178.3(2) ?
C3 C4 C5 N1 . . . . -0.6(3) ?
C1 N1 C5 N4 . . . . -178.59(19) ?
C21 N1 C5 N4 . . . . 7.4(3) ?
C1 N1 C5 C4 . . . . -1.3(3) ?
C21 N1 C5 C4 . . . . -175.3(2) ?
C1 C2 C6 O1 . . . . 178.2(2) ?
C3 C2 C6 O1 . . . . -0.9(3) ?
C1 C2 C6 C7 . . . . 1.1(3) ?
C3 C2 C6 C7 . . . . -178.0(2) ?
O1 C6 C7 C8 . . . . 151.3(2) ?
C2 C6 C7 C8 . . . . -31.7(3) ?
C6 C7 C8 C9 . . . . 53.2(3) ?
C6 C7 C8 C10 . . . . -68.0(3) ?
C6 C7 C8 C11 . . . . 170.5(2) ?
C2 C1 C9 C8 . . . . 20.2(3) ?
N1 C1 C9 C8 . . . . -159.8(2) ?
C7 C8 C9 C1 . . . . -47.8(3) ?
C10 C8 C9 C1 . . . . 72.9(3) ?
C11 C8 C9 C1 . . . . -166.4(2) ?
C13 N2 C12 O2 . . . . -177.0(2) ?
C19 N2 C12 O2 . . . . -7.5(4) ?
C13 N2 C12 C3 . . . . 4.9(3) ?
C19 N2 C12 C3 . . . . 174.4(2) ?
C2 C3 C12 O2 . . . . 54.8(3) ?
C18 C3 C12 O2 . . . . 176.3(2) ?
C4 C3 C12 O2 . . . . -66.6(3) ?
C2 C3 C12 N2 . . . . -127.1(2) ?
C18 C3 C12 N2 . . . . -5.6(2) ?
C4 C3 C12 N2 . . . . 111.5(2) ?
C12 N2 C13 C18 . . . . -1.9(3) ?
C19 N2 C13 C18 . . . . -171.3(2) ?
C12 N2 C13 C14 . . . . 179.3(2) ?
C19 N2 C13 C14 . . . . 10.0(4) ?
C18 C13 C14 C15 . . . . 0.2(4) ?
N2 C13 C14 C15 . . . . 178.8(3) ?
C13 C14 C15 C16 . . . . 0.0(5) ?
C14 C15 C16 C17 . . . . 0.2(5) ?
C15 C16 C17 C18 . . . . -0.4(4) ?
C16 C17 C18 C13 . . . . 0.6(4) ?
C16 C17 C18 C3 . . . . -176.1(2) ?
C14 C13 C18 C17 . . . . -0.5(4) ?
N2 C13 C18 C17 . . . . -179.3(2) ?
C14 C13 C18 C3 . . . . 176.9(2) ?
N2 C13 C18 C3 . . . . -2.0(3) ?
C2 C3 C18 C17 . . . . -59.0(3) ?
C4 C3 C18 C17 . . . . 65.4(3) ?
C12 C3 C18 C17 . . . . -178.5(2) ?
C2 C3 C18 C13 . . . . 123.9(2) ?
C4 C3 C18 C13 . . . . -111.7(2) ?
C12 C3 C18 C13 . . . . 4.5(2) ?
C5 C4 C20 N3 . . . . 163(6) ?
C3 C4 C20 N3 . . . . -15(6) ?
C5 N1 C21 C22 . . . . -85.8(3) ?
C1 N1 C21 C22 . . . . 100.1(3) ?
C5 N1 C21 C26 . . . . 98.0(3) ?
C1 N1 C21 C26 . . . . -76.1(3) ?
C26 C21 C22 C23 . . . . 1.8(4) ?
N1 C21 C22 C23 . . . . -174.4(2) ?
C21 C22 C23 C24 . . . . 0.5(4) ?
C22 C23 C24 C25 . . . . -2.4(4) ?
C22 C23 C24 Cl1 . . . . 176.2(2) ?
C23 C24 C25 C26 . . . . 1.9(4) ?
Cl1 C24 C25 C26 . . . . -176.6(2) ?
C22 C21 C26 C25 . . . . -2.2(4) ?
N1 C21 C26 C25 . . . . 174.0(2) ?
C24 C25 C26 C21 . . . . 0.4(4) ?
C28 N5 C27 O3 . . . . 1.6(7) ?
C29 N5 C27 O3 . . . . -178.8(5) ?
